data_4113140
loop_
_publ_author_name
'Aaron M. Brown'
'Maxim V. Ovchinnikov'
'Charlotte L. Stern'
'Chad A. Mirkin'

_publ_section_title
;
 Halide-Induced Supramolecular Ligand Rearrangement
;
_journal_name_full 'Journal of the American Chemical Society'
_journal_page_first 14316
_journal_page_last 14317
_journal_paper_doi 10.1021/ja045316b
_journal_volume 126
_journal_year 2004
_chemical_formula_sum 'C68 H64 Cl2 O4 P4 Rh2 S2'
_chemical_formula_weight 1409.91
_chemical_name_systematic
; 
 ? 
;
_space_group_IT_number 88
_symmetry_cell_setting tetragonal
_symmetry_space_group_name_Hall '-I 4ad'
_symmetry_space_group_name_H-M 'I 41/a :2'
_atom_sites_solution_hydrogens geom
_atom_sites_solution_primary direct
_atom_sites_solution_secondary difmap
_audit_creation_method SHELXL-97
_cell_angle_alpha 90.00
_cell_angle_beta 90.00
_cell_angle_gamma 90.00
_cell_formula_units_Z 8
_cell_length_a 32.486(6)
_cell_length_b 32.486(6)
_cell_length_c 12.050(3)
_cell_measurement_temperature 293(2)
_cell_volume 12717(5)
_computing_cell_refinement 'Bruker SMART'
_computing_data_collection 'Bruker SMART'
_computing_data_reduction 'Bruker SAINT'
_computing_molecular_graphics 'Bruker SHELXTL'
_computing_publication_material 'Bruker SHELXTL'
_computing_structure_refinement 'SHELXL-97 (Sheldrick, 1997)'
_computing_structure_solution 'SHELXS-97 (Sheldrick, 1990)'
_diffrn_ambient_temperature 293(2)
_diffrn_measured_fraction_theta_full 0.920
_diffrn_measured_fraction_theta_max 0.920
_diffrn_measurement_device_type 'CCD area detector'
_diffrn_measurement_method 'omega scans'
_diffrn_radiation_monochromator graphite
_diffrn_radiation_source 'fine-focus sealed tube'
_diffrn_radiation_type MoK\a
_diffrn_radiation_wavelength 0.71073
_diffrn_reflns_av_R_equivalents 0.3374
_diffrn_reflns_av_sigmaI/netI 0.3261
_diffrn_reflns_limit_h_max 43
_diffrn_reflns_limit_h_min -43
_diffrn_reflns_limit_k_max 42
_diffrn_reflns_limit_k_min -39
_diffrn_reflns_limit_l_max 15
_diffrn_reflns_limit_l_min -16
_diffrn_reflns_number 43321
_diffrn_reflns_theta_full 29.09
_diffrn_reflns_theta_max 29.09
_diffrn_reflns_theta_min 1.25
_exptl_absorpt_coefficient_mu 0.817
_exptl_absorpt_correction_T_max 0.9599
_exptl_absorpt_correction_T_min 0.9017
_exptl_absorpt_correction_type integration
_exptl_crystal_colour yellow
_exptl_crystal_density_diffrn 1.473
_exptl_crystal_description columnar
_exptl_crystal_F_000 5760
_exptl_crystal_size_max 0.182
_exptl_crystal_size_mid 0.060
_exptl_crystal_size_min 0.054
_refine_diff_density_max 2.377
_refine_diff_density_min -0.939
_refine_diff_density_rms 0.259
_refine_ls_extinction_coef 0.0023(3)
_refine_ls_extinction_expression Fc^*^=kFc[1+0.001xFc^2^\l^3^/sin(2\q)]^-1/4^
_refine_ls_extinction_method SHELXL
_refine_ls_goodness_of_fit_ref 1.006
_refine_ls_hydrogen_treatment mixed
_refine_ls_matrix_type full
_refine_ls_number_parameters 376
_refine_ls_number_reflns 7859
_refine_ls_number_restraints 0
_refine_ls_restrained_S_all 1.006
_refine_ls_R_factor_all 0.2825
_refine_ls_R_factor_gt 0.1324
_refine_ls_shift/su_max 0.000
_refine_ls_shift/su_mean 0.000
_refine_ls_structure_factor_coef Fsqd
_refine_ls_weighting_details 'calc w=1/[\s^2^(Fo^2^)+(0.1600P)^2^+0.0000P] where P=(Fo^2^+2Fc^2^)/3'
_refine_ls_weighting_scheme calc
_refine_ls_wR_factor_gt 0.2799
_refine_ls_wR_factor_ref 0.3427
_reflns_number_gt 3061
_reflns_number_total 7859
_reflns_threshold_expression >2sigma(I)
_cod_data_source_file ja045316bsi20040818_032452.cif
_cod_data_source_block s47o
_cod_original_cell_volume 12716(5)
_cod_original_sg_symbol_H-M 'I 41/a'
_cod_database_code 4113140

loop_
_symmetry_equiv_pos_as_xyz
'x, y, z'
'-x+1/2, -y, z+1/2'
'-y+3/4, x+1/4, z+1/4'
'y+3/4, -x+3/4, z+3/4'
'x+1/2, y+1/2, z+1/2'
'-x+1, -y+1/2, z+1'
'-y+5/4, x+3/4, z+3/4'
'y+5/4, -x+5/4, z+5/4'
'-x, -y, -z'
'x-1/2, y, -z-1/2'
'y-3/4, -x-1/4, -z-1/4'
'-y-3/4, x-3/4, -z-3/4'
'-x+1/2, -y+1/2, -z+1/2'
'x, y+1/2, -z'
'y-1/4, -x+1/4, -z+1/4'
'-y-1/4, x-1/4, -z-1/4'

loop_
_atom_site_label
_atom_site_type_symbol
_atom_site_fract_x
_atom_site_fract_y
_atom_site_fract_z
_atom_site_U_iso_or_equiv
_atom_site_adp_type
_atom_site_occupancy
_atom_site_symmetry_multiplicity
_atom_site_calc_flag
_atom_site_refinement_flags
Rh1 Rh 0.67233(3) 0.12701(3) 0.17104(8) 0.0330(4) Uani 1 1 d .
Cl1 Cl 0.65870(11) 0.14390(12) 0.3623(3) 0.0445(9) Uani 1 1 d .
S1 S 0.73385(11) 0.09643(10) 0.2338(2) 0.0329(8) Uani 1 1 d .
P1 P 0.69279(12) 0.11345(11) 0.0007(3) 0.0343(8) Uani 1 1 d .
P2 P 0.61127(11) 0.15638(12) 0.1285(3) 0.0375(9) Uani 1 1 d .
O1 O 0.6378(3) 0.2760(3) 0.1860(7) 0.040(2) Uani 1 1 d .
O2 O 0.5000 0.2500 0.1738(13) 0.083(6) Uani 1 2 d S
O3 O 0.4828(9) 0.2460(14) 0.337(2) 0.125(18) Uani 0.50 1 d P
C1 C 0.7568(4) 0.0740(4) 0.1083(11) 0.040(3) Uani 1 1 d .
H1A H 0.7860 0.0699 0.1197 0.048 Uiso 1 1 calc R
H1B H 0.7444 0.0473 0.0938 0.048 Uiso 1 1 calc R
C2 C 0.7500(5) 0.1020(5) 0.0092(10) 0.045(4) Uani 1 1 d .
H2A H 0.7592 0.0886 -0.0583 0.054 Uiso 1 1 calc R
H2B H 0.7654 0.1273 0.0184 0.054 Uiso 1 1 calc R
C3 C 0.7704(4) 0.1368(4) 0.2646(9) 0.034(3) Uani 1 1 d .
C4 C 0.7590(4) 0.1764(4) 0.2860(9) 0.031(3) Uani 1 1 d .
H4 H 0.7311 0.1831 0.2860 0.038 Uiso 1 1 calc R
C5 C 0.7882(4) 0.2076(4) 0.3080(10) 0.035(3) Uani 1 1 d .
H5 H 0.7800 0.2344 0.3235 0.042 Uiso 1 1 calc R
C6 C 0.8290(4) 0.1968(4) 0.3056(9) 0.029(3) Uani 1 1 d .
C7 C 0.8416(4) 0.1564(4) 0.2902(10) 0.036(3) Uani 1 1 d .
H7 H 0.8694 0.1495 0.2920 0.043 Uiso 1 1 calc R
C8 C 0.8122(4) 0.1269(4) 0.2723(11) 0.039(3) Uani 1 1 d .
H8 H 0.8202 0.0996 0.2652 0.046 Uiso 1 1 calc R
C9 C 0.6479(4) 0.2331(4) 0.1687(11) 0.039(3) Uani 1 1 d .
H9A H 0.6688 0.2244 0.2214 0.047 Uiso 1 1 calc R
H9B H 0.6586 0.2291 0.0943 0.047 Uiso 1 1 calc R
C10 C 0.6080(4) 0.2076(4) 0.1849(11) 0.043(4) Uani 1 1 d .
H10A H 0.5853 0.2220 0.1498 0.052 Uiso 1 1 calc R
H10B H 0.6021 0.2058 0.2636 0.052 Uiso 1 1 calc R
C11 C 0.6730(4) 0.0677(4) -0.0712(9) 0.038(3) Uani 1 1 d .
C12 C 0.6927(6) 0.0519(6) -0.1703(11) 0.066(5) Uani 1 1 d .
H12 H 0.7164 0.0645 -0.1976 0.079 Uiso 1 1 calc R
C13 C 0.6762(6) 0.0181(5) -0.2239(12) 0.058(5) Uani 1 1 d .
H13 H 0.6888 0.0081 -0.2876 0.069 Uiso 1 1 calc R
C14 C 0.6423(8) -0.0004(6) -0.1860(15) 0.084(7) Uani 1 1 d .
H14 H 0.6312 -0.0229 -0.2231 0.101 Uiso 1 1 calc R
C15 C 0.6228(6) 0.0153(5) -0.0849(13) 0.070(6) Uani 1 1 d .
H15 H 0.5996 0.0022 -0.0569 0.084 Uiso 1 1 calc R
C16 C 0.6379(5) 0.0483(4) -0.0320(12) 0.046(4) Uani 1 1 d .
H16 H 0.6248 0.0583 0.0311 0.055 Uiso 1 1 calc R
C17 C 0.6915(4) 0.1544(4) -0.1031(10) 0.034(3) Uani 1 1 d .
C18 C 0.7099(5) 0.1918(5) -0.0762(13) 0.054(4) Uani 1 1 d .
H18 H 0.7232 0.1944 -0.0082 0.064 Uiso 1 1 calc R
C19 C 0.7091(5) 0.2252(4) -0.1477(13) 0.049(4) Uani 1 1 d .
H19 H 0.7212 0.2500 -0.1275 0.059 Uiso 1 1 calc R
C20 C 0.6897(5) 0.2210(6) -0.2505(13) 0.059(5) Uani 1 1 d .
H20 H 0.6893 0.2429 -0.3003 0.071 Uiso 1 1 calc R
C21 C 0.6710(5) 0.1840(5) -0.2781(12) 0.050(4) Uani 1 1 d .
H21 H 0.6576 0.1811 -0.3458 0.060 Uiso 1 1 calc R
C22 C 0.6723(4) 0.1519(5) -0.2057(11) 0.040(3) Uani 1 1 d .
H22 H 0.6598 0.1272 -0.2257 0.048 Uiso 1 1 calc R
C23 C 0.5915(4) 0.1637(5) -0.0152(10) 0.038(3) Uani 1 1 d .
C24 C 0.5755(4) 0.1301(4) -0.0718(11) 0.043(4) Uani 1 1 d .
H24 H 0.5739 0.1044 -0.0377 0.052 Uiso 1 1 calc R
C25 C 0.5620(4) 0.1355(5) -0.1814(10) 0.048(4) Uani 1 1 d .
H25 H 0.5524 0.1127 -0.2202 0.057 Uiso 1 1 calc R
C26 C 0.5621(4) 0.1725(5) -0.2333(10) 0.049(4) Uani 1 1 d .
H26 H 0.5518 0.1749 -0.3050 0.059 Uiso 1 1 calc R
C27 C 0.5778(5) 0.2068(5) -0.1792(12) 0.056(4) Uani 1 1 d .
H27 H 0.5784 0.2325 -0.2134 0.067 Uiso 1 1 calc R
C28 C 0.5930(4) 0.2010(5) -0.0673(11) 0.042(4) Uani 1 1 d .
H28 H 0.6041 0.2234 -0.0298 0.051 Uiso 1 1 calc R
C29 C 0.5666(5) 0.1319(5) 0.1913(10) 0.042(4) Uani 1 1 d .
C30 C 0.5697(5) 0.0939(5) 0.2368(11) 0.052(4) Uani 1 1 d .
H30 H 0.5953 0.0812 0.2386 0.062 Uiso 1 1 calc R
C31 C 0.5360(6) 0.0733(6) 0.2809(11) 0.067(6) Uani 1 1 d .
H31 H 0.5389 0.0469 0.3096 0.080 Uiso 1 1 calc R
C32 C 0.4980(5) 0.0928(8) 0.2814(12) 0.068(6) Uani 1 1 d .
H32 H 0.4751 0.0790 0.3095 0.081 Uiso 1 1 calc R
C33 C 0.4936(5) 0.1297(7) 0.2436(14) 0.065(5) Uani 1 1 d .
H33 H 0.4687 0.1436 0.2502 0.078 Uiso 1 1 calc R
C34 C 0.5287(5) 0.1490(6) 0.1907(12) 0.061(5) Uani 1 1 d .
H34 H 0.5250 0.1740 0.1548 0.073 Uiso 1 1 calc R

loop_
_atom_site_aniso_label
_atom_site_aniso_U_11
_atom_site_aniso_U_22
_atom_site_aniso_U_33
_atom_site_aniso_U_23
_atom_site_aniso_U_13
_atom_site_aniso_U_12
Rh1 0.0405(7) 0.0388(7) 0.0196(5) 0.0000(4) -0.0015(4) -0.0073(5)
Cl1 0.052(2) 0.057(2) 0.0243(16) -0.0033(15) 0.0025(15) -0.0077(18)
S1 0.043(2) 0.0302(19) 0.0256(16) 0.0022(13) -0.0034(14) -0.0074(15)
P1 0.045(2) 0.037(2) 0.0214(16) -0.0008(14) -0.0020(15) 0.0016(17)
P2 0.043(2) 0.047(2) 0.0231(16) -0.0029(15) -0.0007(15) -0.0119(18)
O1 0.044(6) 0.031(5) 0.044(5) -0.001(4) -0.010(4) -0.002(4)
O2 0.070(12) 0.128(16) 0.051(10) 0.000 0.000 0.056(11)
O3 0.07(2) 0.22(5) 0.09(2) 0.05(3) 0.014(16) 0.12(3)
C1 0.037(8) 0.032(8) 0.052(9) -0.009(6) 0.009(7) 0.006(6)
C2 0.059(10) 0.059(10) 0.017(6) 0.003(6) 0.009(6) 0.016(8)
C3 0.051(9) 0.030(8) 0.020(6) 0.005(5) 0.000(6) -0.014(6)
C4 0.032(7) 0.036(8) 0.026(6) 0.002(5) -0.004(5) 0.024(6)
C5 0.030(8) 0.044(8) 0.031(7) -0.001(6) -0.006(6) -0.012(6)
C6 0.040(8) 0.029(7) 0.016(6) -0.004(5) -0.005(5) 0.006(6)
C7 0.041(8) 0.031(8) 0.035(7) 0.000(6) 0.001(6) 0.000(7)
C8 0.037(8) 0.038(8) 0.041(8) -0.003(6) 0.002(6) 0.017(7)
C9 0.031(8) 0.046(9) 0.040(8) -0.003(7) -0.007(6) 0.000(6)
C10 0.031(8) 0.063(10) 0.035(7) -0.010(7) -0.008(6) -0.006(7)
C11 0.056(9) 0.048(9) 0.011(6) -0.010(5) -0.010(6) -0.001(7)
C12 0.082(13) 0.095(14) 0.020(7) -0.012(8) -0.006(8) -0.001(10)
C13 0.109(16) 0.039(10) 0.026(8) -0.010(7) -0.006(9) 0.008(9)
C14 0.14(2) 0.067(13) 0.044(11) -0.009(10) -0.049(12) 0.008(13)
C15 0.101(15) 0.065(12) 0.045(10) 0.020(9) -0.017(10) -0.043(11)
C16 0.068(11) 0.029(8) 0.042(8) 0.010(6) -0.011(8) 0.000(8)
C17 0.044(8) 0.034(8) 0.024(7) 0.005(5) 0.013(6) 0.001(6)
C18 0.039(9) 0.078(12) 0.044(9) 0.022(8) 0.010(7) -0.012(8)
C19 0.050(10) 0.034(9) 0.064(11) 0.004(7) 0.018(8) -0.015(7)
C20 0.064(11) 0.063(12) 0.051(10) 0.022(9) -0.008(9) -0.006(9)
C21 0.047(10) 0.065(11) 0.038(8) 0.010(8) 0.001(7) 0.023(9)
C22 0.042(8) 0.044(9) 0.033(7) -0.001(6) 0.012(6) 0.016(7)
C23 0.030(8) 0.060(10) 0.024(6) -0.005(6) 0.000(5) -0.013(7)
C24 0.055(10) 0.045(9) 0.029(7) -0.003(6) 0.003(7) -0.005(7)
C25 0.048(9) 0.081(12) 0.015(6) -0.010(7) 0.000(6) -0.005(8)
C26 0.043(9) 0.091(13) 0.012(6) 0.003(7) -0.003(6) -0.005(8)
C27 0.089(13) 0.030(8) 0.048(9) 0.006(7) -0.012(9) 0.011(8)
C28 0.035(8) 0.048(9) 0.043(8) -0.021(7) 0.009(6) -0.014(7)
C29 0.048(10) 0.052(10) 0.025(7) -0.007(7) 0.001(6) -0.017(8)
C30 0.054(10) 0.077(12) 0.024(7) -0.018(7) 0.003(7) -0.030(9)
C31 0.093(15) 0.083(13) 0.025(7) -0.005(8) 0.008(8) -0.058(12)
C32 0.035(10) 0.135(19) 0.034(8) -0.029(10) 0.023(7) -0.052(12)
C33 0.038(10) 0.097(16) 0.059(11) -0.030(11) 0.003(8) -0.032(10)
C34 0.069(13) 0.080(13) 0.033(8) -0.006(8) 0.000(8) -0.031(10)

loop_
_atom_type_symbol
_atom_type_description
_atom_type_scat_dispersion_real
_atom_type_scat_dispersion_imag
_atom_type_scat_source
C C 0.0033 0.0016 'International Tables Vol C Tables 4.2.6.8 and 6.1.1.4'
H H 0.0000 0.0000 'International Tables Vol C Tables 4.2.6.8 and 6.1.1.4'
O O 0.0106 0.0060 'International Tables Vol C Tables 4.2.6.8 and 6.1.1.4'
P P 0.1023 0.0942 'International Tables Vol C Tables 4.2.6.8 and 6.1.1.4'
S S 0.1246 0.1234 'International Tables Vol C Tables 4.2.6.8 and 6.1.1.4'
Cl Cl 0.1484 0.1585 'International Tables Vol C Tables 4.2.6.8 and 6.1.1.4'
Rh Rh -1.1178 0.9187 'International Tables Vol C Tables 4.2.6.8 and 6.1.1.4'

loop_
_geom_angle_atom_site_label_1
_geom_angle_atom_site_label_2
_geom_angle_atom_site_label_3
_geom_angle
_geom_angle_site_symmetry_1
_geom_angle_site_symmetry_3
P1 Rh1 P2 97.94(13) . .
P1 Rh1 S1 87.63(13) . .
P2 Rh1 S1 174.35(12) . .
P1 Rh1 Cl1 172.91(14) . .
P2 Rh1 Cl1 87.68(13) . .
S1 Rh1 Cl1 86.85(12) . .
C3 S1 C1 101.0(6) . .
C3 S1 Rh1 108.5(5) . .
C1 S1 Rh1 104.3(5) . .
C17 P1 C11 105.0(6) . .
C17 P1 C2 101.6(6) . .
C11 P1 C2 102.1(7) . .
C17 P1 Rh1 119.1(4) . .
C11 P1 Rh1 119.7(4) . .
C2 P1 Rh1 106.5(4) . .
C10 P2 C29 101.6(7) . .
C10 P2 C23 102.3(7) . .
C29 P2 C23 99.7(6) . .
C10 P2 Rh1 110.8(4) . .
C29 P2 Rh1 114.9(6) . .
C23 P2 Rh1 124.6(5) . .
C6 O1 C9 116.3(10) 13_655 .
O3 O3 O3 62.1(14) 6_554 11_666
O3 O3 O3 62.1(14) 6_554 16_656
O3 O3 O3 56(3) 11_666 16_656
C2 C1 S1 110.5(9) . .
C2 C1 H1A 109.5 . .
S1 C1 H1A 109.5 . .
C2 C1 H1B 109.5 . .
S1 C1 H1B 109.5 . .
H1A C1 H1B 108.1 . .
C1 C2 P1 107.5(9) . .
C1 C2 H2A 110.2 . .
P1 C2 H2A 110.2 . .
C1 C2 H2B 110.2 . .
P1 C2 H2B 110.2 . .
H2A C2 H2B 108.5 . .
C4 C3 C8 117.9(12) . .
C4 C3 S1 122.9(11) . .
C8 C3 S1 119.1(10) . .
C3 C4 C5 121.9(12) . .
C3 C4 H4 119.0 . .
C5 C4 H4 119.0 . .
C6 C5 C4 117.6(13) . .
C6 C5 H5 121.2 . .
C4 C5 H5 121.2 . .
C5 C6 C7 121.9(12) . .
C5 C6 O1 125.7(11) . 13_655
C7 C6 O1 112.3(11) . 13_655
C8 C7 C6 118.4(13) . .
C8 C7 H7 120.8 . .
C6 C7 H7 120.8 . .
C7 C8 C3 121.9(13) . .
C7 C8 H8 119.1 . .
C3 C8 H8 119.1 . .
O1 C9 C10 107.8(10) . .
O1 C9 H9A 110.2 . .
C10 C9 H9A 110.2 . .
O1 C9 H9B 110.2 . .
C10 C9 H9B 110.2 . .
H9A C9 H9B 108.5 . .
C9 C10 P2 113.4(9) . .
C9 C10 H10A 108.9 . .
P2 C10 H10A 108.9 . .
C9 C10 H10B 108.9 . .
P2 C10 H10B 108.9 . .
H10A C10 H10B 107.7 . .
C16 C11 C12 119.0(13) . .
C16 C11 P1 119.7(10) . .
C12 C11 P1 121.3(12) . .
C13 C12 C11 119.5(16) . .
C13 C12 H12 120.3 . .
C11 C12 H12 120.3 . .
C14 C13 C12 121.3(16) . .
C14 C13 H13 119.4 . .
C12 C13 H13 119.4 . .
C13 C14 C15 118.9(17) . .
C13 C14 H14 120.5 . .
C15 C14 H14 120.5 . .
C16 C15 C14 121.0(17) . .
C16 C15 H15 119.5 . .
C14 C15 H15 119.5 . .
C15 C16 C11 120.2(15) . .
C15 C16 H16 119.9 . .
C11 C16 H16 119.9 . .
C22 C17 C18 116.9(12) . .
C22 C17 P1 125.2(11) . .
C18 C17 P1 117.8(10) . .
C19 C18 C17 122.0(15) . .
C19 C18 H18 119.0 . .
C17 C18 H18 119.0 . .
C18 C19 C20 118.8(15) . .
C18 C19 H19 120.6 . .
C20 C19 H19 120.6 . .
C21 C20 C19 119.7(14) . .
C21 C20 H20 120.1 . .
C19 C20 H20 120.1 . .
C22 C21 C20 119.8(15) . .
C22 C21 H21 120.1 . .
C20 C21 H21 120.1 . .
C21 C22 C17 122.7(15) . .
C21 C22 H22 118.6 . .
C17 C22 H22 118.6 . .
C28 C23 C24 119.0(12) . .
C28 C23 P2 121.9(10) . .
C24 C23 P2 119.0(11) . .
C23 C24 C25 118.7(14) . .
C23 C24 H24 120.7 . .
C25 C24 H24 120.7 . .
C26 C25 C24 123.0(14) . .
C26 C25 H25 118.5 . .
C24 C25 H25 118.5 . .
C25 C26 C27 119.9(12) . .
C25 C26 H26 120.1 . .
C27 C26 H26 120.1 . .
C26 C27 C28 117.2(13) . .
C26 C27 H27 121.4 . .
C28 C27 H27 121.4 . .
C23 C28 C27 122.1(13) . .
C23 C28 H28 118.9 . .
C27 C28 H28 118.9 . .
C34 C29 C30 116.3(15) . .
C34 C29 P2 123.1(13) . .
C30 C29 P2 120.5(12) . .
C29 C30 C31 122.4(17) . .
C29 C30 H30 118.8 . .
C31 C30 H30 118.8 . .
C32 C31 C30 118.9(18) . .
C32 C31 H31 120.6 . .
C30 C31 H31 120.6 . .
C33 C32 C31 121.2(16) . .
C33 C32 H32 119.4 . .
C31 C32 H32 119.4 . .
C32 C33 C34 118.2(18) . .
C32 C33 H33 120.9 . .
C34 C33 H33 120.9 . .
C29 C34 C33 122.5(18) . .
C29 C34 H34 118.7 . .
C33 C34 H34 118.7 . .

loop_
_geom_bond_atom_site_label_1
_geom_bond_atom_site_label_2
_geom_bond_distance
_geom_bond_site_symmetry_2
Rh1 P1 2.201(3) .
Rh1 P2 2.260(4) .
Rh1 S1 2.356(4) .
Rh1 Cl1 2.410(3) .
S1 C3 1.808(13) .
S1 C1 1.837(13) .
P1 C17 1.827(13) .
P1 C11 1.838(13) .
P1 C2 1.899(15) .
P2 C10 1.801(14) .
P2 C29 1.819(15) .
P2 C23 1.862(13) .
O1 C6 1.397(15) 13_655
O1 C9 1.446(15) .
O3 O3 1.15(7) 6_554
O3 O3 1.23(5) 11_666
O3 O3 1.23(5) 16_656
C1 C2 1.518(18) .
C1 H1A 0.9700 .
C1 H1B 0.9700 .
C2 H2A 0.9700 .
C2 H2B 0.9700 .
C3 C4 1.365(17) .
C3 C8 1.397(18) .
C4 C5 1.412(18) .
C4 H4 0.9300 .
C5 C6 1.373(17) .
C5 H5 0.9300 .
C6 C7 1.388(17) .
C6 O1 1.397(15) 13_655
C7 C8 1.371(19) .
C7 H7 0.9300 .
C8 H8 0.9300 .
C9 C10 1.551(18) .
C9 H9A 0.9700 .
C9 H9B 0.9700 .
C10 H10A 0.9700 .
C10 H10B 0.9700 .
C11 C16 1.38(2) .
C11 C12 1.449(19) .
C12 C13 1.38(2) .
C12 H12 0.9300 .
C13 C14 1.34(3) .
C13 H13 0.9300 .
C14 C15 1.46(3) .
C14 H14 0.9300 .
C15 C16 1.34(2) .
C15 H15 0.9300 .
C16 H16 0.9300 .
C17 C22 1.387(18) .
C17 C18 1.39(2) .
C18 C19 1.387(19) .
C18 H18 0.9300 .
C19 C20 1.40(2) .
C19 H19 0.9300 .
C20 C21 1.39(2) .
C20 H20 0.9300 .
C21 C22 1.361(19) .
C21 H21 0.9300 .
C22 H22 0.9300 .
C23 C28 1.366(19) .
C23 C24 1.389(18) .
C24 C25 1.404(18) .
C24 H24 0.9300 .
C25 C26 1.35(2) .
C25 H25 0.9300 .
C26 C27 1.39(2) .
C26 H26 0.9300 .
C27 C28 1.45(2) .
C27 H27 0.9300 .
C28 H28 0.9300 .
C29 C34 1.35(2) .
C29 C30 1.35(2) .
C30 C31 1.39(2) .
C30 H30 0.9300 .
C31 C32 1.39(3) .
C31 H31 0.9300 .
C32 C33 1.29(3) .
C32 H32 0.9300 .
C33 C34 1.45(2) .
C33 H33 0.9300 .
C34 H34 0.9300 .

loop_
_geom_torsion_atom_site_label_1
_geom_torsion_atom_site_label_2
_geom_torsion_atom_site_label_3
_geom_torsion_atom_site_label_4
_geom_torsion
_geom_torsion_site_symmetry_1
_geom_torsion_site_symmetry_4
P1 Rh1 S1 C3 99.2(4) . .
P2 Rh1 S1 C3 -90.7(14) . .
Cl1 Rh1 S1 C3 -76.4(4) . .
P1 Rh1 S1 C1 -7.9(5) . .
P2 Rh1 S1 C1 162.2(13) . .
Cl1 Rh1 S1 C1 176.6(5) . .
P2 Rh1 P1 C17 50.6(5) . .
S1 Rh1 P1 C17 -130.4(5) . .
Cl1 Rh1 P1 C17 -91.5(12) . .
P2 Rh1 P1 C11 -80.6(5) . .
S1 Rh1 P1 C11 98.5(5) . .
Cl1 Rh1 P1 C11 137.4(12) . .
P2 Rh1 P1 C2 164.5(5) . .
S1 Rh1 P1 C2 -16.5(5) . .
Cl1 Rh1 P1 C2 22.4(13) . .
P1 Rh1 P2 C10 -123.1(5) . .
S1 Rh1 P2 C10 66.9(15) . .
Cl1 Rh1 P2 C10 52.6(5) . .
P1 Rh1 P2 C29 122.5(5) . .
S1 Rh1 P2 C29 -47.5(15) . .
Cl1 Rh1 P2 C29 -61.8(5) . .
P1 Rh1 P2 C23 -0.5(6) . .
S1 Rh1 P2 C23 -170.5(13) . .
Cl1 Rh1 P2 C23 175.2(6) . .
C3 S1 C1 C2 -74.5(11) . .
Rh1 S1 C1 C2 38.1(11) . .
S1 C1 C2 P1 -53.1(12) . .
C17 P1 C2 C1 169.5(9) . .
C11 P1 C2 C1 -82.2(10) . .
Rh1 P1 C2 C1 44.2(10) . .
C1 S1 C3 C4 130.7(11) . .
Rh1 S1 C3 C4 21.4(11) . .
C1 S1 C3 C8 -52.5(11) . .
Rh1 S1 C3 C8 -161.8(9) . .
C8 C3 C4 C5 4.2(18) . .
S1 C3 C4 C5 -178.9(9) . .
C3 C4 C5 C6 0.9(18) . .
C4 C5 C6 C7 -4.5(18) . .
C4 C5 C6 O1 173.1(10) . 13_655
C5 C6 C7 C8 2.7(18) . .
O1 C6 C7 C8 -175.2(11) 13_655 .
C6 C7 C8 C3 2.8(19) . .
C4 C3 C8 C7 -6.2(19) . .
S1 C3 C8 C7 176.8(10) . .
C6 O1 C9 C10 169.0(10) 13_655 .
O1 C9 C10 P2 163.2(8) . .
C29 P2 C10 C9 166.1(10) . .
C23 P2 C10 C9 -91.1(10) . .
Rh1 P2 C10 C9 43.6(11) . .
C17 P1 C11 C16 -119.9(11) . .
C2 P1 C11 C16 134.4(11) . .
Rh1 P1 C11 C16 17.2(13) . .
C17 P1 C11 C12 58.5(13) . .
C2 P1 C11 C12 -47.2(13) . .
Rh1 P1 C11 C12 -164.4(10) . .
C16 C11 C12 C13 0(2) . .
P1 C11 C12 C13 -178.1(12) . .
C11 C12 C13 C14 0(3) . .
C12 C13 C14 C15 -1(3) . .
C13 C14 C15 C16 2(3) . .
C14 C15 C16 C11 -1(2) . .
C12 C11 C16 C15 1(2) . .
P1 C11 C16 C15 178.9(12) . .
C11 P1 C17 C22 10.7(13) . .
C2 P1 C17 C22 116.8(12) . .
Rh1 P1 C17 C22 -126.7(10) . .
C11 P1 C17 C18 -171.8(11) . .
C2 P1 C17 C18 -65.7(12) . .
Rh1 P1 C17 C18 50.8(12) . .
C22 C17 C18 C19 0(2) . .
P1 C17 C18 C19 -177.3(11) . .
C17 C18 C19 C20 -1(2) . .
C18 C19 C20 C21 1(2) . .
C19 C20 C21 C22 -1(2) . .
C20 C21 C22 C17 1(2) . .
C18 C17 C22 C21 -0.2(19) . .
P1 C17 C22 C21 177.4(11) . .
C10 P2 C23 C28 24.0(13) . .
C29 P2 C23 C28 128.2(12) . .
Rh1 P2 C23 C28 -102.3(12) . .
C10 P2 C23 C24 -157.1(11) . .
C29 P2 C23 C24 -53.0(13) . .
Rh1 P2 C23 C24 76.5(12) . .
C28 C23 C24 C25 1(2) . .
P2 C23 C24 C25 -177.9(10) . .
C23 C24 C25 C26 -3(2) . .
C24 C25 C26 C27 3(2) . .
C25 C26 C27 C28 -1(2) . .
C24 C23 C28 C27 1(2) . .
P2 C23 C28 C27 179.8(11) . .
C26 C27 C28 C23 -1(2) . .
C10 P2 C29 C34 49.0(13) . .
C23 P2 C29 C34 -55.8(13) . .
Rh1 P2 C29 C34 168.7(10) . .
C10 P2 C29 C30 -134.6(11) . .
C23 P2 C29 C30 120.6(11) . .
Rh1 P2 C29 C30 -14.9(12) . .
C34 C29 C30 C31 0(2) . .
P2 C29 C30 C31 -176.9(10) . .
C29 C30 C31 C32 -2(2) . .
C30 C31 C32 C33 -1(2) . .
C31 C32 C33 C34 6(2) . .
C30 C29 C34 C33 5(2) . .
P2 C29 C34 C33 -178.2(11) . .
C32 C33 C34 C29 -8(2) . .
